data_2015004
loop_
_publ_author_name
'Fr\'ed\'erick, Rapha\"el'
'Ooms, Frederic'
'Castagnoli Jr, Neal'
'Petzer, Jacques P.'
'Feng, Jiang-Fan'
'Schwarzschild, Michael A.'
'Van der Schyf, Cornelis J.'
'Wouters, Johan'

_publ_section_title
;
 (<i>E</i>)-8-(3-Chlorostyryl)-1,3,7-trimethylxanthine, a caffeine
 derivative acting both as antagonist of adenosine A2A receptors and as
 inhibitor of MAO-B
;
_journal_coeditor_code GD1409
_journal_issue 9
_journal_name_full 'Acta Crystallographica Section C'
_journal_page_first o531
_journal_page_last o532
_journal_paper_doi 10.1107/S0108270105023140
_journal_volume 61
_journal_year 2005
_chemical_formula_iupac 'C16 H15 Cl N4 O2'
_chemical_formula_moiety 'C16 H15 Cl N4 O2'
_chemical_formula_sum 'C16 H15 Cl N4 O2'
_chemical_formula_weight 330.77
_chemical_name_common
;
(E)-8-(3-Chlorostyryl)-1,3,7-trimethylxanthine
;
_chemical_name_systematic
;
(E)-8-(3-chlorostyryl)-1,3,7-trimethyl-3,7-dihydro-1H-purine-2,6-dione
;
_space_group_IT_number 2
_symmetry_cell_setting triclinic
_symmetry_space_group_name_Hall '-P 1'
_symmetry_space_group_name_H-M 'P -1'
_atom_sites_solution_hydrogens geom
_atom_sites_solution_primary direct
_atom_sites_solution_secondary difmap
_audit_creation_method SHELXL-97
_cell_angle_alpha 77.864(7)
_cell_angle_beta 77.502(6)
_cell_angle_gamma 66.214(5)
_cell_formula_units_Z 2
_cell_length_a 8.2440(10)
_cell_length_b 8.3190(10)
_cell_length_c 12.7220(10)
_cell_measurement_reflns_used 25
_cell_measurement_temperature 298
_cell_measurement_theta_max 45
_cell_measurement_theta_min 4
_cell_volume 772.05(15)
_computing_cell_refinement 'CAD-4 EXPRESS (Enraf--Nonius, 1994)'
_computing_data_collection 'CAD-4 EXPRESS (Enraf--Nonius, 1994)'
_computing_data_reduction 'HELENA (Spek, 1997)'
_computing_molecular_graphics 'PLATON (Spek, 2001)'
_computing_publication_material 'PLATON (Spek, 2001)'
_computing_structure_refinement 'SHELXL97 (Sheldrick, 1997)'
_computing_structure_solution 'SHELXS97 (Sheldrick, 1990)'
_diffrn_ambient_temperature 298
_diffrn_measured_fraction_theta_full .999
_diffrn_measured_fraction_theta_max .999
_diffrn_measurement_device_type 'Enraf--Nonius CAD-4'
_diffrn_measurement_method \q/2\q
_diffrn_radiation_monochromator graphite
_diffrn_radiation_source 'fine-focus sealed tube'
_diffrn_radiation_type CuK\a
_diffrn_radiation_wavelength 1.54175
_diffrn_reflns_av_R_equivalents 0.0161
_diffrn_reflns_av_sigmaI/netI 0.0132
_diffrn_reflns_limit_h_max 0
_diffrn_reflns_limit_h_min -10
_diffrn_reflns_limit_k_max 9
_diffrn_reflns_limit_k_min -10
_diffrn_reflns_limit_l_max 15
_diffrn_reflns_limit_l_min -15
_diffrn_reflns_number 3240
_diffrn_reflns_theta_full 71.83
_diffrn_reflns_theta_max 71.83
_diffrn_reflns_theta_min 3.59
_diffrn_standards_decay_% 1
_diffrn_standards_interval_time 60
_diffrn_standards_number 3
_exptl_absorpt_coefficient_mu 2.328
_exptl_absorpt_correction_T_max 0.8005
_exptl_absorpt_correction_T_min 0.5229
_exptl_absorpt_correction_type analytical
_exptl_absorpt_process_details '(de Meulenaer & Tompa, 1965)'
_exptl_crystal_colour colourless
_exptl_crystal_density_diffrn 1.423
_exptl_crystal_density_method 'not measured'
_exptl_crystal_description prism
_exptl_crystal_F_000 344
_exptl_crystal_size_max 0.32
_exptl_crystal_size_mid 0.30
_exptl_crystal_size_min 0.10
_refine_diff_density_max .326
_refine_diff_density_min -.398
_refine_ls_extinction_coef 0.0124(13)
_refine_ls_extinction_expression Fc^*^=kFc[1+0.001xFc^2^\l^3^/sin(2\q)]^-1/4^
_refine_ls_extinction_method SHELXL97
_refine_ls_goodness_of_fit_ref 1.031
_refine_ls_hydrogen_treatment constr
_refine_ls_matrix_type full
_refine_ls_number_parameters 209
_refine_ls_number_reflns 3015
_refine_ls_number_restraints 0
_refine_ls_restrained_S_all 1.031
_refine_ls_R_factor_all 0.0493
_refine_ls_R_factor_gt 0.0460
_refine_ls_shift/su_max 0.012
_refine_ls_shift/su_mean 0.000
_refine_ls_structure_factor_coef Fsqd
_refine_ls_weighting_details '1/[\s^2^(Fo^2^)+(0.0756P)^2^+0.2615P] where P=(Fo^2^+2Fc^2^)/3'
_refine_ls_weighting_scheme calc
_refine_ls_wR_factor_gt 0.1282
_refine_ls_wR_factor_ref 0.1321
_reflns_number_gt 2776
_reflns_number_total 3015
_reflns_threshold_expression I>2\s(I)
_cod_data_source_file gd1409.cif
_cod_data_source_block I
_cod_database_code 2015004

loop_
_symmetry_equiv_pos_as_xyz
'x, y, z'
'-x, -y, -z'

loop_
_atom_site_label
_atom_site_fract_x
_atom_site_fract_y
_atom_site_fract_z
_atom_site_U_iso_or_equiv
_atom_site_adp_type
_atom_site_calc_flag
_atom_site_refinement_flags
_atom_site_occupancy
_atom_site_disorder_assembly
_atom_site_disorder_group
_atom_site_type_symbol
Cl23 -0.16218(9) 0.22491(8) 0.97197(5) 0.0806(2) Uani d . 1 . . Cl
O13 0.27332(19) 1.36092(17) 0.41146(13) 0.0615(4) Uani d . 1 . . O
O11 0.6358(2) 0.8922(2) 0.23024(11) 0.0656(4) Uani d . 1 . . O
N1 0.45156(19) 1.12513(19) 0.32115(11) 0.0426(3) Uani d . 1 . . N
N3 0.4474(2) 0.83708(18) 0.37860(11) 0.0448(3) Uani d . 1 . . N
N7 0.13513(17) 1.09412(18) 0.57147(11) 0.0404(3) Uani d . 1 . . N
N9 0.24140(18) 0.81028(18) 0.54338(11) 0.0412(3) Uani d . 1 . . N
C15 0.0150(2) 0.8930(2) 0.70531(14) 0.0447(4) Uani d . 1 . . C
H15 -0.0588 0.9849 0.7451 0.054 Uiso calc R 1 . . H
C8 0.1285(2) 0.9311(2) 0.60731(13) 0.0395(4) Uani d . 1 . . C
C4 0.3208(2) 0.9026(2) 0.46501(12) 0.0373(3) Uani d . 1 . . C
C5 0.2602(2) 1.0771(2) 0.47867(13) 0.0379(4) Uani d . 1 . . C
C17 -0.0964(2) 0.6782(2) 0.83802(14) 0.0426(4) Uani d . 1 . . C
C18 -0.2158(2) 0.7940(3) 0.90952(15) 0.0507(4) Uani d . 1 . . C
H18 -0.2283 0.9124 0.8968 0.061 Uiso calc R 1 . . H
C22 -0.0796(2) 0.5016(2) 0.85981(15) 0.0483(4) Uani d . 1 . . C
H22 0.0015 0.4209 0.8144 0.058 Uiso calc R 1 . . H
C16 0.0120(2) 0.7324(2) 0.74058(14) 0.0451(4) Uani d . 1 . . C
H16 0.0875 0.6439 0.6987 0.054 Uiso calc R 1 . . H
C10 0.5132(3) 0.6491(3) 0.36641(19) 0.0662(6) Uani d . 1 . . C
H10A 0.6091 0.5827 0.4084 0.099 Uiso calc R 1 . . H
H10B 0.5561 0.6350 0.2912 0.099 Uiso calc R 1 . . H
H10C 0.4174 0.6063 0.3917 0.099 Uiso calc R 1 . . H
C2 0.5190(2) 0.9470(2) 0.30541(13) 0.0450(4) Uani d . 1 . . C
C20 -0.3014(3) 0.5604(3) 1.01882(15) 0.0577(5) Uani d . 1 . . C
H20 -0.3706 0.5212 1.0784 0.069 Uiso calc R 1 . . H
C14 0.0255(3) 1.2595(3) 0.61581(18) 0.0597(5) Uani d . 1 . . C
H14A -0.0891 1.3084 0.5911 0.090 Uiso calc R 1 . . H
H14B 0.0844 1.3424 0.5917 0.090 Uiso calc R 1 . . H
H14C 0.0091 1.2366 0.6938 0.090 Uiso calc R 1 . . H
C12 0.5243(3) 1.2425(3) 0.24032(15) 0.0539(5) Uani d . 1 . . C
H12A 0.4314 1.3278 0.2008 0.081 Uiso calc R 1 . . H
H12B 0.6201 1.1734 0.1908 0.081 Uiso calc R 1 . . H
H12C 0.5690 1.3030 0.2765 0.081 Uiso calc R 1 . . H
C6 0.3219(2) 1.2032(2) 0.40571(14) 0.0414(4) Uani d . 1 . . C
C21 -0.1834(3) 0.4460(3) 0.94899(15) 0.0515(4) Uani d . 1 . . C
C19 -0.3158(3) 0.7346(3) 0.99910(16) 0.0600(5) Uani d . 1 . . C
H19 -0.3937 0.8131 1.0467 0.072 Uiso calc R 1 . . H

loop_
_atom_site_aniso_label
_atom_site_aniso_U_11
_atom_site_aniso_U_22
_atom_site_aniso_U_33
_atom_site_aniso_U_12
_atom_site_aniso_U_13
_atom_site_aniso_U_23
Cl23 0.1005(5) 0.0608(4) 0.0858(4) -0.0481(3) 0.0027(3) -0.0012(3)
O13 0.0651(8) 0.0348(7) 0.0789(10) -0.0207(6) 0.0017(7) -0.0049(6)
O11 0.0755(9) 0.0672(9) 0.0512(8) -0.0323(8) 0.0176(7) -0.0182(7)
N1 0.0464(7) 0.0427(7) 0.0398(7) -0.0210(6) -0.0069(6) 0.0014(6)
N3 0.0529(8) 0.0373(7) 0.0425(7) -0.0176(6) 0.0022(6) -0.0096(6)
N7 0.0400(7) 0.0343(7) 0.0442(7) -0.0115(5) -0.0039(6) -0.0075(5)
N9 0.0451(7) 0.0351(7) 0.0424(7) -0.0162(6) -0.0028(6) -0.0044(5)
C15 0.0417(8) 0.0460(9) 0.0436(9) -0.0152(7) -0.0007(7) -0.0086(7)
C8 0.0389(8) 0.0377(8) 0.0410(8) -0.0140(6) -0.0057(6) -0.0044(6)
C4 0.0395(8) 0.0347(8) 0.0376(8) -0.0134(6) -0.0055(6) -0.0057(6)
C5 0.0388(8) 0.0343(8) 0.0398(8) -0.0126(6) -0.0066(6) -0.0049(6)
C17 0.0402(8) 0.0482(9) 0.0412(8) -0.0192(7) -0.0048(6) -0.0061(7)
C18 0.0533(10) 0.0486(10) 0.0496(10) -0.0205(8) -0.0007(8) -0.0093(8)
C22 0.0506(9) 0.0505(10) 0.0468(9) -0.0231(8) -0.0012(7) -0.0106(8)
C16 0.0422(8) 0.0479(9) 0.0444(9) -0.0180(7) 0.0006(7) -0.0098(7)
C10 0.0797(14) 0.0442(10) 0.0678(13) -0.0237(10) 0.0192(10) -0.0236(9)
C2 0.0506(9) 0.0479(9) 0.0381(8) -0.0212(8) -0.0034(7) -0.0069(7)
C20 0.0608(11) 0.0689(13) 0.0423(9) -0.0319(10) 0.0024(8) -0.0001(8)
C14 0.0585(11) 0.0422(10) 0.0716(13) -0.0148(8) 0.0103(9) -0.0222(9)
C12 0.0578(11) 0.0585(11) 0.0492(10) -0.0332(9) -0.0082(8) 0.0085(8)
C6 0.0415(8) 0.0345(8) 0.0478(9) -0.0140(6) -0.0104(7) -0.0015(6)
C21 0.0580(10) 0.0520(10) 0.0490(10) -0.0287(9) -0.0087(8) 0.0008(8)
C19 0.0609(11) 0.0670(13) 0.0461(10) -0.0219(10) 0.0069(8) -0.0148(9)

loop_
_atom_type_symbol
_atom_type_description
_atom_type_scat_dispersion_real
_atom_type_scat_dispersion_imag
_atom_type_scat_source
C C .0181 .0091 'International Tables Vol C Tables 4.2.6.8 and 6.1.1.4'
H H .0000 .0000 'International Tables Vol C Tables 4.2.6.8 and 6.1.1.4'
N N .0311 .0180 'International Tables Vol C Tables 4.2.6.8 and 6.1.1.4'
O O .0492 .0322 'International Tables Vol C Tables 4.2.6.8 and 6.1.1.4'
Cl Cl .3639 .7018 'International Tables Vol C Tables 4.2.6.8 and 6.1.1.4'

loop_
_geom_angle_atom_site_label_1
_geom_angle_atom_site_label_2
_geom_angle_atom_site_label_3
_geom_angle
_geom_angle_publ_flag
C2 N1 C6 126.87(14) ?
C2 N1 C12 116.55(15) ?
C6 N1 C12 116.59(15) ?
C2 N3 C4 119.84(14) ?
C2 N3 C10 119.46(16) ?
C4 N3 C10 120.64(16) ?
C5 N7 C8 106.29(13) ?
C5 N7 C14 125.54(15) ?
C8 N7 C14 128.05(16) ?
C4 N9 C8 103.92(13) ?
O11 C2 N1 121.33(16) ?
O11 C2 N3 121.64(15) ?
N1 C2 N3 117.03(14) ?
N3 C4 N9 126.28(14) ?
N3 C4 C5 121.41(15) ?
N9 C4 C5 112.32(14) ?
N7 C5 C4 105.14(14) ?
N7 C5 C6 131.68(14) ?
C4 C5 C6 123.18(15) no
O13 C6 N1 121.20(16) ?
O13 C6 C5 127.17(17) ?
N1 C6 C5 111.63(14) ?
N7 C8 N9 112.34(15) ?
N7 C8 C15 123.19(14) ?
N9 C8 C15 124.46(14) ?
C8 C15 C16 122.65(15) no
C15 C16 C17 127.49(15) no
C16 C17 C18 123.58(15) no
C16 C17 C22 118.11(15) no
C18 C17 C22 118.31(17) no
C17 C18 C19 120.6(2) no
C18 C19 C20 120.8(2) no
C19 C20 C21 118.8(2) no
Cl23 C21 C20 119.78(17) ?
Cl23 C21 C22 118.69(16) ?
C20 C21 C22 121.5(2) no
C17 C22 C21 120.01(17) no
N3 C10 H10A 109.48 no
N3 C10 H10B 109.49 no
N3 C10 H10C 109.47 no
H10A C10 H10B 109.51 no
H10A C10 H10C 109.44 no
H10B C10 H10C 109.44 no
N1 C12 H12A 109.47 no
N1 C12 H12B 109.47 no
N1 C12 H12C 109.46 no
H12A C12 H12B 109.47 no
H12A C12 H12C 109.49 no
H12B C12 H12C 109.48 no
N7 C14 H14A 109.47 no
N7 C14 H14B 109.48 no
N7 C14 H14C 109.51 no
H14A C14 H14B 109.45 no
H14A C14 H14C 109.49 no
H14B C14 H14C 109.44 no
C8 C15 H15 118.71 no
C16 C15 H15 118.64 no
C15 C16 H16 116.22 no
C17 C16 H16 116.29 no
C17 C18 H18 119.69 no
C19 C18 H18 119.72 no
C18 C19 H19 119.61 no
C20 C19 H19 119.62 no
C19 C20 H20 120.64 no
C21 C20 H20 120.59 no
C17 C22 H22 120.01 no
C21 C22 H22 119.99 no

loop_
_geom_bond_atom_site_label_1
_geom_bond_atom_site_label_2
_geom_bond_site_symmetry_1
_geom_bond_site_symmetry_2
_geom_bond_distance
_geom_bond_publ_flag
Cl23 C21 . . 1.743(2) no
O11 C2 . . 1.217(2) no
O13 C6 . . 1.221(2) no
N1 C2 . . 1.399(2) yes
N1 C6 . . 1.399(2) yes
N1 C12 . . 1.468(3) no
N3 C2 . . 1.375(2) yes
N3 C4 . . 1.375(2) yes
N3 C10 . . 1.465(3) no
N7 C5 . . 1.380(2) yes
N7 C8 . . 1.356(2) yes
N7 C14 . . 1.460(3) no
N9 C4 . . 1.347(2) yes
N9 C8 . . 1.342(2) yes
C4 C5 . . 1.368(2) no
C5 C6 . . 1.428(2) no
C8 C15 . . 1.449(2) no
C15 C16 . . 1.326(2) no
C16 C17 . . 1.466(2) no
C17 C18 . . 1.393(3) no
C17 C22 . . 1.391(2) no
C18 C19 . . 1.381(3) no
C19 C20 . . 1.378(3) no
C20 C21 . . 1.370(3) no
C21 C22 . . 1.383(3) no
C10 H10A . . 0.9603 no
C10 H10B . . 0.9602 no
C10 H10C . . 0.9606 no
C12 H12A . . 0.9598 no
C12 H12B . . 0.9602 no
C12 H12C . . 0.9600 no
C14 H14A . . 0.9600 no
C14 H14B . . 0.9604 no
C14 H14C . . 0.9605 no
C15 H15 . . 0.9302 no
C16 H16 . . 0.9302 no
C18 H18 . . 0.9303 no
C19 H19 . . 0.9303 no
C20 H20 . . 0.9303 no
C22 H22 . . 0.9303 no

loop_
_geom_torsion_atom_site_label_1
_geom_torsion_atom_site_label_2
_geom_torsion_atom_site_label_3
_geom_torsion_atom_site_label_4
_geom_torsion
_geom_torsion_publ_flag
N7 C8 C15 C16 -178.8(2) yes
C8 C15 C16 C17 179.9(2) yes
C15 C16 C17 C18 0.0(3) yes
C6 N1 C2 O11 -177.97(18) no
C6 N1 C2 N3 2.0(3) no
C12 N1 C2 O11 2.1(3) no
C12 N1 C2 N3 -177.86(17) no
C2 N1 C6 O13 179.78(18) no
C2 N1 C6 C5 -0.3(3) no
C12 N1 C6 O13 -0.3(3) no
C12 N1 C6 C5 179.58(17) no
C4 N3 C2 O11 177.34(18) no
C4 N3 C2 N1 -2.7(2) no
C10 N3 C2 O11 0.2(3) no
C10 N3 C2 N1 -179.80(18) no
C2 N3 C4 N9 -179.03(17) no
C2 N3 C4 C5 1.7(3) no
C10 N3 C4 N9 -1.9(3) no
C10 N3 C4 C5 178.84(19) no
C8 N7 C5 C4 0.03(19) no
C8 N7 C5 C6 179.14(19) no
C14 N7 C5 C4 -176.31(18) no
C14 N7 C5 C6 2.8(3) no
C5 N7 C8 N9 0.0(2) no
C5 N7 C8 C15 178.47(16) no
C14 N7 C8 N9 176.19(18) no
C14 N7 C8 C15 -5.3(3) no
C8 N9 C4 N3 -179.30(17) no
C8 N9 C4 C5 0.0(2) no
C4 N9 C8 N7 0.0(2) no
C4 N9 C8 C15 -178.45(17) no
N9 C4 C5 N7 0.0(2) no
N9 C4 C5 C6 -179.23(16) no
N3 C4 C5 N7 179.33(16) no
N3 C4 C5 C6 0.1(3) no
C4 C5 C6 O13 179.11(19) no
N7 C5 C6 O13 0.1(3) no
N7 C5 C6 N1 -179.78(18) no
C4 C5 C6 N1 -0.8(2) no
N9 C8 C15 C16 -0.5(3) no
C15 C16 C17 C22 179.60(19) no
C16 C17 C18 C19 179.07(19) no
C22 C17 C18 C19 -0.6(3) no
C16 C17 C22 C21 -178.00(19) no
C18 C17 C22 C21 1.7(3) no
C17 C18 C19 C20 -0.9(3) no
C18 C19 C20 C21 1.2(4) no
C19 C20 C21 Cl23 179.93(19) no
C19 C20 C21 C22 -0.1(4) no
Cl23 C21 C22 C17 178.61(16) no
C20 C21 C22 C17 -1.4(3) no

loop_
_cod_related_entry_id
_cod_related_entry_database
_cod_related_entry_code
1 ChemSpider 5036073
